data_7004276
loop_
_publ_author_name
'Bruce, Michael I.'
'Cole, Marcus L.'
'Fung, Ricky S. C.'
'Forsyth, Craig M.'
'Hilder, Matthias'
'Junk, Peter C.'
'Konstas, Kristina'

_publ_section_title
;
 The reactivity of N-heterocyclic carbenes and their precursors with
 [Ru3(CO)12]
;
_journal_issue 31
_journal_name_full 'Dalton Transactions'
_journal_page_first 4118
_journal_page_last 4128
_journal_paper_doi 10.1039/B805012K
_journal_year 2008
_chemical_compound_source Toluene
_chemical_formula_moiety 'C38 H44 N2 O4 Ru'
_chemical_formula_sum 'C38 H44 N2 O4 Ru'
_chemical_formula_weight 693.82
_chemical_name_common '[Ru(CO)4(IPr)].toluene'
_chemical_temperature_decomposition 413
_space_group_IT_number 33
_symmetry_cell_setting orthorhombic
_symmetry_Int_Tables_number 33
_symmetry_space_group_name_Hall 'P 2c -2n'
_symmetry_space_group_name_H-M 'P n a 21'
_atom_sites_solution_hydrogens geom
_atom_sites_solution_primary direct
_atom_sites_solution_secondary difmap
_audit_creation_method SHELXL-97
_cell_angle_alpha 90.00
_cell_angle_beta 90.00
_cell_angle_gamma 90.00
_cell_formula_units_Z 4
_cell_length_a 18.9137(5)
_cell_length_b 9.3589(3)
_cell_length_c 19.9644(6)
_cell_measurement_temperature 123(2)
_cell_volume 3533.93(18)
_computing_cell_refinement DENZO-SMN
_computing_data_collection 'Nonius Collect'
_computing_data_reduction X-Seed
_computing_molecular_graphics 'X-Seed / POV-Ray'
_computing_publication_material 'Microsoft Office 2000'
_computing_structure_refinement 'SHELXL-97 (Sheldrick, 1997)'
_computing_structure_solution 'SHELXS-97 (Sheldrick, 1990)'
_diffrn_ambient_temperature 123(2)
_diffrn_measured_fraction_theta_full 0.992
_diffrn_measured_fraction_theta_max 0.992
_diffrn_measurement_device_type 'Nonius Kappa CCD'
_diffrn_measurement_method 'psi and omega scans'
_diffrn_radiation_monochromator graphite
_diffrn_radiation_probe x-ray
_diffrn_radiation_type MoK\a
_diffrn_radiation_wavelength 0.71073
_diffrn_reflns_av_R_equivalents 0.0803
_diffrn_reflns_av_sigmaI/netI 0.0823
_diffrn_reflns_limit_h_max 25
_diffrn_reflns_limit_h_min -25
_diffrn_reflns_limit_k_max 12
_diffrn_reflns_limit_k_min -11
_diffrn_reflns_limit_l_max 26
_diffrn_reflns_limit_l_min -26
_diffrn_reflns_number 40131
_diffrn_reflns_theta_full 28.18
_diffrn_reflns_theta_max 28.18
_diffrn_reflns_theta_min 2.04
_diffrn_source 'fine-focus sealed tube'
_exptl_absorpt_coefficient_mu 0.484
_exptl_absorpt_correction_T_max 0.9532
_exptl_absorpt_correction_T_min 0.9095
_exptl_absorpt_correction_type empirical
_exptl_absorpt_process_details SADABS
_exptl_crystal_colour 'light red'
_exptl_crystal_density_diffrn 1.304
_exptl_crystal_density_method none
_exptl_crystal_description needle
_exptl_crystal_F_000 1448
_exptl_crystal_size_max 0.20
_exptl_crystal_size_mid 0.10
_exptl_crystal_size_min 0.10
_refine_diff_density_max 0.564
_refine_diff_density_min -0.522
_refine_diff_density_rms 0.074
_refine_ls_abs_structure_details 'Flack H D (1983), Acta Cryst. A39, 876-881'
_refine_ls_abs_structure_Flack 0.05(4)
_refine_ls_extinction_method none
_refine_ls_goodness_of_fit_ref 1.058
_refine_ls_hydrogen_treatment constr
_refine_ls_matrix_type full
_refine_ls_number_parameters 415
_refine_ls_number_reflns 8570
_refine_ls_number_restraints 1
_refine_ls_restrained_S_all 1.057
_refine_ls_R_factor_all 0.1073
_refine_ls_R_factor_gt 0.0533
_refine_ls_shift/su_max 0.001
_refine_ls_shift/su_mean 0.000
_refine_ls_structure_factor_coef Fsqd
_refine_ls_weighting_details 'calc w=1/[\s^2^(Fo^2^)+(0.0214P)^2^+1.6876P] where P=(Fo^2^+2Fc^2^)/3'
_refine_ls_weighting_scheme calc
_refine_ls_wR_factor_gt 0.0699
_refine_ls_wR_factor_ref 0.0792
_reflns_number_gt 5722
_reflns_number_total 8570
_reflns_threshold_expression >2sigma(I)
_cod_data_source_file B805012K.txt
_cod_data_source_block Compound_2.cif
_cod_depositor_comments
;
  Moved the _audit_creation_method data item out of the loop.

  Antanas Vaitkus,
  2019-03-01

The following automatic conversions were performed:

'_chemical_melting_point' tag was changed to
'_chemical_temperature_decomposition' since the value had been '413
(dec.)'. The value '413 (dec.)' was changed to '413'.

Automatic conversion script
Id: cif_fix_values 1646 2011-03-28 12:23:43Z adriana 
;
_cod_database_code 7004276

loop_
_symmetry_equiv_pos_as_xyz
'x, y, z'
'-x, -y, z+1/2'
'-x+1/2, y+1/2, z+1/2'
'x+1/2, -y+1/2, z'

loop_
_atom_site_label
_atom_site_type_symbol
_atom_site_fract_x
_atom_site_fract_y
_atom_site_fract_z
_atom_site_U_iso_or_equiv
_atom_site_adp_type
_atom_site_occupancy
_atom_site_symmetry_multiplicity
_atom_site_calc_flag
_atom_site_refinement_flags
_atom_site_disorder_assembly
_atom_site_disorder_group
Ru1 Ru 0.251318(13) 0.49410(3) 0.08363(4) 0.01788(6) Uani 1 1 d . . .
O1 O 0.12221(13) 0.3307(3) 0.13776(16) 0.0392(8) Uani 1 1 d . . .
O2 O 0.29201(13) 0.4113(3) -0.06045(14) 0.0318(7) Uani 1 1 d . . .
O3 O 0.29935(14) 0.7621(3) 0.16123(15) 0.0389(7) Uani 1 1 d . . .
O4 O 0.14502(14) 0.6815(3) 0.01004(16) 0.0375(8) Uani 1 1 d . . .
N1 N 0.33456(12) 0.2184(3) 0.13125(15) 0.0164(6) Uani 1 1 d . . .
N2 N 0.40570(13) 0.3959(3) 0.12365(15) 0.0148(6) Uani 1 1 d . . .
C1 C 0.33545(16) 0.3616(3) 0.11958(18) 0.0152(8) Uani 1 1 d . . .
C2 C 0.40245(17) 0.1650(4) 0.14086(18) 0.0214(9) Uani 1 1 d . . .
H2 H 0.4151 0.0683 0.1491 0.026 Uiso 1 1 calc R . .
C3 C 0.44640(17) 0.2763(3) 0.13632(18) 0.0193(8) Uani 1 1 d . . .
H3 H 0.4964 0.2737 0.1409 0.023 Uiso 1 1 calc R . .
C4 C 0.27245(17) 0.1308(4) 0.1408(2) 0.0186(9) Uani 1 1 d . . .
C5 C 0.24091(15) 0.0668(3) 0.0848(3) 0.0206(7) Uani 1 1 d . . .
C6 C 0.17954(17) -0.0127(3) 0.0962(2) 0.0240(10) Uani 1 1 d . . .
H6 H 0.1565 -0.0575 0.0595 0.029 Uiso 1 1 calc R . .
C7 C 0.15176(19) -0.0271(4) 0.1599(2) 0.0295(10) Uani 1 1 d . . .
H7 H 0.1096 -0.0805 0.1665 0.035 Uiso 1 1 calc R . .
C8 C 0.1850(2) 0.0358(4) 0.2140(2) 0.0283(10) Uani 1 1 d . . .
H8 H 0.1657 0.0235 0.2575 0.034 Uiso 1 1 calc R . .
C9 C 0.2463(2) 0.1167(4) 0.2061(2) 0.0259(10) Uani 1 1 d . . .
C10 C 0.27402(19) 0.0733(4) 0.0163(2) 0.0230(9) Uani 1 1 d . . .
H10 H 0.3062 0.1580 0.0156 0.028 Uiso 1 1 calc R . .
C11 C 0.2205(2) 0.0928(5) -0.0399(2) 0.0335(11) Uani 1 1 d . . .
H11A H 0.1900 0.0084 -0.0425 0.050 Uiso 1 1 calc R . .
H11B H 0.2455 0.1052 -0.0825 0.050 Uiso 1 1 calc R . .
H11C H 0.1916 0.1775 -0.0309 0.050 Uiso 1 1 calc R . .
C12 C 0.3196(2) -0.0601(4) 0.0026(2) 0.0328(10) Uani 1 1 d . . .
H12A H 0.3559 -0.0688 0.0373 0.049 Uiso 1 1 calc R . .
H12B H 0.3423 -0.0510 -0.0413 0.049 Uiso 1 1 calc R . .
H12C H 0.2895 -0.1453 0.0030 0.049 Uiso 1 1 calc R . .
C13 C 0.2838(2) 0.1773(4) 0.26682(19) 0.0291(10) Uani 1 1 d . . .
H13 H 0.3235 0.2385 0.2505 0.035 Uiso 1 1 calc R . .
C14 C 0.2359(2) 0.2698(6) 0.3097(3) 0.0675(17) Uani 1 1 d . . .
H14A H 0.2184 0.3502 0.2830 0.101 Uiso 1 1 calc R . .
H14B H 0.2626 0.3062 0.3482 0.101 Uiso 1 1 calc R . .
H14C H 0.1958 0.2127 0.3256 0.101 Uiso 1 1 calc R . .
C15 C 0.3154(3) 0.0581(5) 0.3093(3) 0.0580(14) Uani 1 1 d . . .
H15A H 0.2780 -0.0088 0.3225 0.087 Uiso 1 1 calc R . .
H15B H 0.3372 0.0991 0.3495 0.087 Uiso 1 1 calc R . .
H15C H 0.3514 0.0072 0.2833 0.087 Uiso 1 1 calc R . .
C16 C 0.43572(16) 0.5392(3) 0.1265(2) 0.0160(7) Uani 1 1 d . . .
C17 C 0.45862(16) 0.6051(4) 0.06721(17) 0.0178(9) Uani 1 1 d . . .
C18 C 0.48950(16) 0.7391(4) 0.0733(2) 0.0220(10) Uani 1 1 d . . .
H18 H 0.5051 0.7876 0.0342 0.026 Uiso 1 1 calc R . .
C19 C 0.49803(16) 0.8031(4) 0.1350(2) 0.0267(9) Uani 1 1 d . . .
H19 H 0.5198 0.8943 0.1379 0.032 Uiso 1 1 calc R . .
C20 C 0.47519(18) 0.7358(4) 0.1926(2) 0.0220(9) Uani 1 1 d . . .
H20 H 0.4813 0.7813 0.2347 0.026 Uiso 1 1 calc R . .
C21 C 0.44327(17) 0.6017(4) 0.18950(19) 0.0178(8) Uani 1 1 d . . .
C22 C 0.45400(18) 0.5323(4) -0.00018(19) 0.0205(9) Uani 1 1 d . . .
H22 H 0.4225 0.4471 0.0047 0.025 Uiso 1 1 calc R . .
C23 C 0.42194(19) 0.6296(4) -0.05403(19) 0.0288(10) Uani 1 1 d . . .
H23A H 0.3756 0.6636 -0.0391 0.043 Uiso 1 1 calc R . .
H23B H 0.4165 0.5757 -0.0958 0.043 Uiso 1 1 calc R . .
H23C H 0.4532 0.7114 -0.0616 0.043 Uiso 1 1 calc R . .
C24 C 0.52747(17) 0.4791(4) -0.02185(19) 0.0270(9) Uani 1 1 d . . .
H24A H 0.5587 0.5611 -0.0294 0.041 Uiso 1 1 calc R . .
H24B H 0.5232 0.4239 -0.0634 0.041 Uiso 1 1 calc R . .
H24C H 0.5474 0.4183 0.0134 0.041 Uiso 1 1 calc R . .
C25 C 0.41994(19) 0.5274(4) 0.25378(19) 0.0270(9) Uani 1 1 d . . .
H25 H 0.3859 0.4502 0.2412 0.032 Uiso 1 1 calc R . .
C26 C 0.3826(2) 0.6276(5) 0.3026(2) 0.0394(11) Uani 1 1 d . . .
H26A H 0.3667 0.5733 0.3418 0.059 Uiso 1 1 calc R . .
H26B H 0.3417 0.6713 0.2805 0.059 Uiso 1 1 calc R . .
H26C H 0.4155 0.7025 0.3170 0.059 Uiso 1 1 calc R . .
C27 C 0.4833(2) 0.4572(5) 0.2872(2) 0.0380(11) Uani 1 1 d . . .
H27A H 0.5058 0.3911 0.2557 0.057 Uiso 1 1 calc R . .
H27B H 0.4675 0.4043 0.3269 0.057 Uiso 1 1 calc R . .
H27C H 0.5173 0.5308 0.3006 0.057 Uiso 1 1 calc R . .
C28 C 0.1746(2) 0.3828(4) 0.1219(2) 0.0273(10) Uani 1 1 d . . .
C29 C 0.28012(19) 0.4391(4) -0.0062(2) 0.0220(9) Uani 1 1 d . . .
C30 C 0.28492(18) 0.6590(4) 0.1340(2) 0.0238(9) Uani 1 1 d . . .
C31 C 0.1840(2) 0.6128(4) 0.0401(2) 0.0233(10) Uani 1 1 d . . .
C32 C 0.5210(3) 0.0796(6) -0.0533(3) 0.0713(16) Uani 1 1 d . . .
H32A H 0.5550 0.1584 -0.0566 0.107 Uiso 1 1 calc R . .
H32B H 0.5465 -0.0116 -0.0526 0.107 Uiso 1 1 calc R . .
H32C H 0.4934 0.0896 -0.0120 0.107 Uiso 1 1 calc R . .
C33 C 0.4738(2) 0.0831(5) -0.1106(3) 0.0467(13) Uani 1 1 d . . .
C34 C 0.4796(3) -0.0235(5) -0.1615(3) 0.0479(13) Uani 1 1 d . . .
H34 H 0.5146 -0.0959 -0.1584 0.057 Uiso 1 1 calc R . .
C35 C 0.4346(3) -0.0199(5) -0.2140(3) 0.0491(13) Uani 1 1 d . . .
H35 H 0.4385 -0.0921 -0.2472 0.059 Uiso 1 1 calc R . .
C36 C 0.3823(3) 0.0859(6) -0.2217(3) 0.0590(15) Uani 1 1 d . . .
H36 H 0.3520 0.0867 -0.2597 0.071 Uiso 1 1 calc R . .
C37 C 0.3764(3) 0.1850(5) -0.1738(3) 0.0532(13) Uani 1 1 d . . .
H37 H 0.3413 0.2571 -0.1777 0.064 Uiso 1 1 calc R . .
C38 C 0.4217(2) 0.1843(4) -0.1176(2) 0.0371(11) Uani 1 1 d . . .
H38 H 0.4161 0.2552 -0.0839 0.044 Uiso 1 1 calc R . .

loop_
_atom_site_aniso_label
_atom_site_aniso_U_11
_atom_site_aniso_U_22
_atom_site_aniso_U_33
_atom_site_aniso_U_23
_atom_site_aniso_U_13
_atom_site_aniso_U_12
Ru1 0.01145(9) 0.01863(11) 0.02357(11) -0.00082(17) -0.00170(16) 0.00136(13)
O1 0.0178(13) 0.0370(16) 0.063(2) 0.0072(16) 0.0072(16) -0.0015(13)
O2 0.0324(16) 0.0399(17) 0.0230(18) -0.0053(14) -0.0032(14) 0.0075(13)
O3 0.0361(16) 0.0278(16) 0.053(2) -0.0110(14) -0.0172(15) 0.0119(14)
O4 0.0275(15) 0.0315(17) 0.053(2) -0.0048(15) -0.0130(15) 0.0088(13)
N1 0.0128(13) 0.0154(14) 0.0212(18) -0.0026(14) -0.0001(14) -0.0012(12)
N2 0.0136(14) 0.0158(14) 0.0149(16) 0.0016(13) -0.0002(13) 0.0010(12)
C1 0.0136(17) 0.0185(18) 0.013(2) -0.0050(16) 0.0004(15) -0.0002(14)
C2 0.0190(18) 0.0213(19) 0.024(2) -0.0021(17) -0.0002(17) 0.0059(16)
C3 0.0143(16) 0.026(2) 0.018(2) -0.0085(17) -0.0002(16) -0.0014(16)
C4 0.0146(17) 0.0123(18) 0.029(3) -0.0023(16) 0.0028(17) -0.0002(15)
C5 0.0160(16) 0.0164(13) 0.0295(18) -0.001(3) -0.002(2) 0.0021(13)
C6 0.0184(15) 0.0202(18) 0.033(3) -0.0015(19) -0.0051(17) -0.0015(15)
C7 0.0184(19) 0.024(2) 0.046(3) 0.0026(19) 0.0011(19) -0.0058(17)
C8 0.023(2) 0.028(2) 0.034(3) 0.0017(18) 0.0088(18) -0.0011(17)
C9 0.023(2) 0.0184(19) 0.036(3) 0.0025(17) -0.001(2) 0.0067(18)
C10 0.0166(18) 0.023(2) 0.029(3) -0.0028(18) -0.0033(17) -0.0032(17)
C11 0.034(2) 0.044(3) 0.022(3) -0.003(2) -0.003(2) -0.009(2)
C12 0.031(2) 0.025(2) 0.042(3) -0.005(2) 0.009(2) 0.0012(19)
C13 0.031(2) 0.033(2) 0.023(3) 0.0021(18) 0.0046(19) -0.0081(19)
C14 0.057(3) 0.085(4) 0.060(4) -0.045(3) -0.017(3) 0.013(3)
C15 0.056(3) 0.070(3) 0.048(3) 0.014(3) -0.018(3) -0.007(3)
C16 0.0098(16) 0.0181(17) 0.020(2) -0.0026(16) 0.0004(16) 0.0029(13)
C17 0.0113(16) 0.0244(19) 0.018(3) 0.0001(15) 0.0018(14) 0.0009(14)
C18 0.0178(19) 0.0277(19) 0.020(3) 0.007(2) 0.0011(18) -0.0024(16)
C19 0.0158(18) 0.0266(19) 0.038(3) 0.003(2) -0.003(2) -0.0015(16)
C20 0.0163(17) 0.025(2) 0.024(2) -0.0112(18) -0.0033(16) 0.0022(16)
C21 0.0097(17) 0.028(2) 0.016(2) 0.0005(17) -0.0037(16) 0.0021(16)
C22 0.0174(18) 0.026(2) 0.019(2) 0.0020(17) 0.0006(17) -0.0021(15)
C23 0.025(2) 0.036(2) 0.025(3) 0.0013(19) 0.0000(19) 0.0003(18)
C24 0.0187(18) 0.041(2) 0.021(2) -0.0038(19) 0.0024(16) 0.0041(18)
C25 0.025(2) 0.036(2) 0.020(2) -0.0056(19) -0.0017(17) -0.0102(18)
C26 0.030(2) 0.069(3) 0.020(3) 0.003(2) -0.002(2) 0.008(2)
C27 0.048(3) 0.043(3) 0.023(3) -0.001(2) -0.004(2) 0.005(2)
C28 0.020(2) 0.026(2) 0.036(3) 0.001(2) 0.0006(19) 0.0038(17)
C29 0.0172(18) 0.0185(19) 0.030(3) 0.0002(18) -0.0046(19) 0.0063(16)
C30 0.0207(19) 0.022(2) 0.029(2) -0.0038(19) -0.0098(19) 0.0058(17)
C31 0.016(2) 0.020(2) 0.034(3) -0.0033(19) 0.0027(18) -0.0008(18)
C32 0.084(4) 0.057(3) 0.072(5) 0.017(3) -0.005(4) 0.002(3)
C33 0.033(3) 0.045(3) 0.062(4) 0.020(3) 0.002(2) -0.010(2)
C34 0.053(3) 0.031(3) 0.059(4) 0.000(2) 0.018(3) -0.014(2)
C35 0.051(3) 0.038(3) 0.058(4) 0.000(2) 0.019(3) 0.002(2)
C36 0.057(3) 0.071(4) 0.049(4) 0.004(3) 0.004(3) -0.030(3)
C37 0.055(3) 0.050(3) 0.054(4) 0.002(3) 0.018(3) -0.014(3)
C38 0.040(3) 0.037(2) 0.035(3) -0.004(2) 0.007(2) -0.002(2)

loop_
_atom_type_symbol
_atom_type_description
_atom_type_scat_dispersion_real
_atom_type_scat_dispersion_imag
_atom_type_scat_source
C C 0.0033 0.0016 'International Tables Vol C Tables 4.2.6.8 and 6.1.1.4'
H H 0.0000 0.0000 'International Tables Vol C Tables 4.2.6.8 and 6.1.1.4'
N N 0.0061 0.0033 'International Tables Vol C Tables 4.2.6.8 and 6.1.1.4'
Ru Ru -1.2594 0.8363 'International Tables Vol C Tables 4.2.6.8 and 6.1.1.4'
O O 0.0106 0.0060 'International Tables Vol C Tables 4.2.6.8 and 6.1.1.4'

loop_
_geom_angle_atom_site_label_1
_geom_angle_atom_site_label_2
_geom_angle_atom_site_label_3
_geom_angle
_geom_angle_site_symmetry_1
_geom_angle_site_symmetry_3
_geom_angle_publ_flag
C31 Ru1 C28 89.59(14) . . ?
C31 Ru1 C29 85.47(16) . . ?
C28 Ru1 C29 115.47(17) . . ?
C31 Ru1 C30 89.53(16) . . ?
C28 Ru1 C30 117.72(17) . . ?
C29 Ru1 C30 126.50(16) . . ?
C31 Ru1 C1 171.84(16) . . ?
C28 Ru1 C1 96.47(14) . . ?
C29 Ru1 C1 86.99(14) . . ?
C30 Ru1 C1 92.47(13) . . ?
C1 N1 C2 111.5(3) . . ?
C1 N1 C4 126.2(3) . . ?
C2 N1 C4 121.9(3) . . ?
C1 N2 C3 111.2(3) . . ?
C1 N2 C16 126.6(3) . . ?
C3 N2 C16 121.4(2) . . ?
N1 C1 N2 103.5(3) . . ?
N1 C1 Ru1 128.2(2) . . ?
N2 C1 Ru1 127.2(2) . . ?
C3 C2 N1 106.5(3) . . ?
C2 C3 N2 107.3(3) . . ?
C9 C4 C5 123.5(3) . . ?
C9 C4 N1 117.7(3) . . ?
C5 C4 N1 118.9(3) . . ?
C6 C5 C4 116.8(4) . . ?
C6 C5 C10 121.0(4) . . ?
C4 C5 C10 122.0(3) . . ?
C7 C6 C5 121.2(4) . . ?
C8 C7 C6 120.3(3) . . ?
C7 C8 C9 121.5(4) . . ?
C8 C9 C4 116.8(4) . . ?
C8 C9 C13 120.2(4) . . ?
C4 C9 C13 123.0(3) . . ?
C5 C10 C11 113.5(3) . . ?
C5 C10 C12 111.2(3) . . ?
C11 C10 C12 109.7(3) . . ?
C9 C13 C14 112.7(3) . . ?
C9 C13 C15 110.8(3) . . ?
C14 C13 C15 109.8(4) . . ?
C21 C16 C17 123.0(3) . . ?
C21 C16 N2 117.4(3) . . ?
C17 C16 N2 119.5(3) . . ?
C18 C17 C16 116.9(3) . . ?
C18 C17 C22 120.7(3) . . ?
C16 C17 C22 122.4(3) . . ?
C19 C18 C17 121.4(4) . . ?
C18 C19 C20 120.6(3) . . ?
C19 C20 C21 120.6(4) . . ?
C20 C21 C16 117.5(3) . . ?
C20 C21 C25 119.9(3) . . ?
C16 C21 C25 122.6(3) . . ?
C17 C22 C23 112.3(3) . . ?
C17 C22 C24 110.1(3) . . ?
C23 C22 C24 110.6(3) . . ?
C27 C25 C21 109.8(3) . . ?
C27 C25 C26 110.5(3) . . ?
C21 C25 C26 113.0(3) . . ?
O1 C28 Ru1 168.6(3) . . ?
O2 C29 Ru1 174.5(3) . . ?
O3 C30 Ru1 173.7(3) . . ?
O4 C31 Ru1 175.7(4) . . ?
C38 C33 C34 117.6(5) . . ?
C38 C33 C32 122.5(5) . . ?
C34 C33 C32 119.9(5) . . ?
C35 C34 C33 119.2(5) . . ?
C34 C35 C36 123.0(5) . . ?
C37 C36 C35 117.9(5) . . ?
C36 C37 C38 121.0(5) . . ?
C33 C38 C37 121.3(5) . . ?

loop_
_geom_bond_atom_site_label_1
_geom_bond_atom_site_label_2
_geom_bond_distance
_geom_bond_site_symmetry_2
_geom_bond_publ_flag
Ru1 C31 1.900(4) . ?
Ru1 C28 1.942(4) . ?
Ru1 C29 1.943(4) . ?
Ru1 C30 1.949(4) . ?
Ru1 C1 2.141(3) . ?
O1 C28 1.150(4) . ?
O2 C29 1.137(4) . ?
O3 C30 1.141(4) . ?
O4 C31 1.148(4) . ?
N1 C1 1.361(4) . ?
N1 C2 1.391(4) . ?
N1 C4 1.445(4) . ?
N2 C1 1.369(4) . ?
N2 C3 1.382(4) . ?
N2 C16 1.457(4) . ?
C2 C3 1.336(4) . ?
C4 C9 1.400(5) . ?
C4 C5 1.403(6) . ?
C5 C6 1.397(4) . ?
C5 C10 1.505(6) . ?
C6 C7 1.383(5) . ?
C7 C8 1.381(6) . ?
C8 C9 1.393(5) . ?
C9 C13 1.515(5) . ?
C10 C11 1.522(5) . ?
C10 C12 1.541(5) . ?
C13 C14 1.517(6) . ?
C13 C15 1.524(6) . ?
C16 C21 1.395(5) . ?
C16 C17 1.403(5) . ?
C17 C18 1.389(4) . ?
C17 C22 1.510(5) . ?
C18 C19 1.379(6) . ?
C19 C20 1.380(5) . ?
C20 C21 1.394(5) . ?
C21 C25 1.525(5) . ?
C22 C23 1.533(5) . ?
C22 C24 1.538(5) . ?
C25 C27 1.520(5) . ?
C25 C26 1.526(5) . ?
C32 C33 1.450(7) . ?
C33 C38 1.373(6) . ?
C33 C34 1.428(7) . ?
C34 C35 1.350(7) . ?
C35 C36 1.409(7) . ?
C36 C37 1.336(7) . ?
C37 C38 1.413(6) . ?
